data_8104923
loop_
_publ_author_name
'Hickson, Matthew'
'Sephton, Abigail'
'Dugmore, Travis'
'Hosten, Eric C.'
'Betz, Richard'

_publ_section_title
;
 The crystal structure of aqua-tris (1,3-diphenylpropane-1,3-dionato-\k2
 O,O&#x2032;)-lanthanum(III), C45H35LaO7
;
_journal_issue 1
_journal_name_full 'Zeitschrift f\"ur Kristallographie - New Crystal Structures'
_journal_page_first 205
_journal_page_last 207
_journal_paper_doi 10.1515/ncrs-2020-0504
_journal_volume 236
_journal_year 2021
_chemical_formula_sum 'C45 H35 La O7'
_chemical_formula_weight 826.64
_chemical_name_common
;
aqua-tris(1,3-diphenylpropane-1,3-dionato)-lanthanum(iii)
;
_chemical_name_systematic
;
aqua-tris(1,3-diphenylpropane-1,3-dionato)-lanthanum(iii)
;
_space_group_crystal_system trigonal
_space_group_IT_number 146
_space_group_name_Hall 'R 3'
_space_group_name_H-M_alt 'R 3 :H'
_atom_sites_solution_hydrogens mixed
_atom_sites_solution_primary SHELXS
_atom_sites_solution_secondary difmap
_cell_angle_alpha 90
_cell_angle_beta 90
_cell_angle_gamma 120
_cell_formula_units_Z 3
_cell_length_a 22.3832(11)
_cell_length_b 22.3832(11)
_cell_length_c 6.4522(3)
_cell_measurement_reflns_used 9923
_cell_measurement_temperature 200(2)
_cell_measurement_theta_max 28.30
_cell_measurement_theta_min 3.15
_cell_volume 2799.5(2)
_computing_cell_refinement 'SAINT [1]'
_computing_data_collection 'APEX2 [1]'
_computing_data_reduction 'SAINT [1]'
_computing_molecular_graphics 'ORTEP3 [3], Mercury [4]'
_computing_publication_material 'SHELXL-97 [2], PLATON [5]'
_computing_structure_refinement 'SHELXL-97 [2]'
_computing_structure_solution 'SHELXS-97 [2]'
_diffrn_ambient_temperature 200(2)
_diffrn_measured_fraction_theta_full 0.999
_diffrn_measured_fraction_theta_max 0.996
_diffrn_measurement_device_type 'Bruker APEX-II CCD'
_diffrn_measurement_method '\f and \w scans'
_diffrn_radiation_monochromator graphite
_diffrn_radiation_type MoK\a
_diffrn_radiation_wavelength 0.71073
_diffrn_reflns_av_R_equivalents 0.0408
_diffrn_reflns_av_sigmaI/netI 0.0281
_diffrn_reflns_Laue_measured_fraction_full 0.999
_diffrn_reflns_Laue_measured_fraction_max 0.996
_diffrn_reflns_limit_h_max 29
_diffrn_reflns_limit_h_min -29
_diffrn_reflns_limit_k_max 26
_diffrn_reflns_limit_k_min -29
_diffrn_reflns_limit_l_max 8
_diffrn_reflns_limit_l_min -8
_diffrn_reflns_number 14463
_diffrn_reflns_point_group_measured_fraction_full 0.999
_diffrn_reflns_point_group_measured_fraction_max 0.993
_diffrn_reflns_theta_full 25.242
_diffrn_reflns_theta_max 28.311
_diffrn_reflns_theta_min 3.153
_exptl_absorpt_coefficient_mu 1.197
_exptl_absorpt_correction_T_max 1.0000
_exptl_absorpt_correction_T_min 0.7730
_exptl_absorpt_correction_type numerical
_exptl_absorpt_process_details
;                                                              
SADABS [6]                                         
;
_exptl_crystal_colour colourless
_exptl_crystal_density_diffrn 1.471
_exptl_crystal_description rod
_exptl_crystal_F_000 1254
_exptl_crystal_size_max 0.516
_exptl_crystal_size_mid 0.100
_exptl_crystal_size_min 0.070
_refine_diff_density_max 0.608
_refine_diff_density_min -0.395
_refine_diff_density_rms 0.043
_refine_ls_abs_structure_details
;	
Flack, H. D. (1983)                                                        
<i>Acta Cryst.</i> A<b>39</b>, 882--892.    				   
;
_refine_ls_abs_structure_Flack 0.001(7)
_refine_ls_extinction_coef .
_refine_ls_extinction_method none
_refine_ls_goodness_of_fit_ref 1.037
_refine_ls_hydrogen_treatment constr
_refine_ls_matrix_type full
_refine_ls_number_parameters 160
_refine_ls_number_reflns 3097
_refine_ls_number_restraints 4
_refine_ls_restrained_S_all 1.037
_refine_ls_R_factor_all 0.0193
_refine_ls_R_factor_gt 0.0192
_refine_ls_shift/su_max 0.000
_refine_ls_shift/su_mean 0.000
_refine_ls_structure_factor_coef Fsqd
_refine_ls_weighting_details 'w=1/[\s^2^(Fo^2^)+(0.0261P)^2^+0.5136P] where P=(Fo^2^+2Fc^2^)/3'
_refine_ls_weighting_scheme calc
_refine_ls_wR_factor_gt 0.0462
_refine_ls_wR_factor_ref 0.0462
_reflns_Friedel_coverage 0.994
_reflns_Friedel_fraction_full 0.998
_reflns_Friedel_fraction_max 0.990
_reflns_number_gt 3093
_reflns_number_total 3097
_reflns_threshold_expression 'I > 2\s(I)'
_cod_data_source_file suppl_j_ncrs-2020-0504_suppl.cif
_cod_data_source_block g
_cod_original_cell_volume 2799.5(3)
_cod_database_code 8104923
_shelx_space_group_comment
;
The symmetry employed for this shelxl refinement is uniquely defined
by the following loop, which should always be used as a source of
symmetry information in preference to the above space-group names.
They are only intended as comments.
;
_iucr_geom_bonds_special_details
;                                                              
<i>C<i>~g~(1) is the centroid of carbon atoms C(11)-C(16).               
;

loop_
_space_group_symop_operation_xyz
'x, y, z'
'-y, x-y, z'
'-x+y, -x, z'
'x+2/3, y+1/3, z+1/3'
'-y+2/3, x-y+1/3, z+1/3'
'-x+y+2/3, -x+1/3, z+1/3'
'x+1/3, y+2/3, z+2/3'
'-y+1/3, x-y+2/3, z+2/3'
'-x+y+1/3, -x+2/3, z+2/3'

loop_
_atom_site_label
_atom_site_type_symbol
_atom_site_fract_x
_atom_site_fract_y
_atom_site_fract_z
_atom_site_U_iso_or_equiv
_atom_site_adp_type
_atom_site_occupancy
_atom_site_site_symmetry_order
_atom_site_calc_flag
_atom_site_refinement_flags_posn
_atom_site_refinement_flags_adp
_atom_site_refinement_flags_occupancy
_atom_site_disorder_assembly
_atom_site_disorder_group
La1 La 0.666667 0.333333 0.67076(2) 0.02874(7) Uani 1 3 d S T P . .
O1 O 0.61972(12) 0.40750(11) 0.7561(3) 0.0357(4) Uani 1 1 d . . . . .
O2 O 0.57855(12) 0.31842(13) 0.4182(3) 0.0390(5) Uani 1 1 d . . . . .
O3 O 0.666667 0.333333 1.0621(5) 0.0381(8) Uani 1 3 d DS T P . .
H3A H 0.640070 0.338242 1.143943 0.057 Uiso 0.3333 1 d DR U P . .
H3B H 0.691164 0.323583 1.137802 0.057 Uiso 0.3333 1 d DR U P . .
C1 C 0.57855(15) 0.42455(14) 0.6797(4) 0.0297(6) Uani 1 1 d . . . . .
C2 C 0.53751(17) 0.39387(16) 0.5044(5) 0.0362(6) Uani 1 1 d . . . . .
H2 H 0.506380 0.408978 0.464301 0.043 Uiso 1 1 calc R U . . .
C3 C 0.53902(14) 0.34292(14) 0.3849(4) 0.0276(5) Uani 1 1 d . . . . .
C11 C 0.57458(15) 0.48210(14) 0.7856(4) 0.0313(6) Uani 1 1 d . . . . .
C12 C 0.60185(16) 0.50134(17) 0.9837(5) 0.0370(6) Uani 1 1 d . . . . .
H12 H 0.619639 0.476030 1.052617 0.044 Uiso 1 1 calc R U . . .
C13 C 0.60331(17) 0.5572(2) 1.0820(6) 0.0484(9) Uani 1 1 d . . . . .
H13 H 0.621890 0.569906 1.217706 0.058 Uiso 1 1 calc R U . . .
C14 C 0.57781(18) 0.59443(19) 0.9827(7) 0.0527(10) Uani 1 1 d . . . . .
H14 H 0.580579 0.633768 1.048075 0.063 Uiso 1 1 calc R U . . .
C15 C 0.5485(2) 0.57482(18) 0.7905(6) 0.0482(8) Uani 1 1 d . . . . .
H15 H 0.529393 0.599442 0.724954 0.058 Uiso 1 1 calc R U . . .
C16 C 0.54685(18) 0.51887(17) 0.6911(5) 0.0405(7) Uani 1 1 d . . . . .
H16 H 0.526598 0.505555 0.557454 0.049 Uiso 1 1 calc R U . . .
C21 C 0.49276(14) 0.31523(14) 0.1992(4) 0.0290(5) Uani 1 1 d . . . . .
C22 C 0.4510(2) 0.3403(2) 0.1316(7) 0.0568(11) Uani 1 1 d . . . . .
H22 H 0.449582 0.375902 0.207513 0.068 Uiso 1 1 calc R U . . .
C23 C 0.4111(2) 0.3143(2) -0.0456(7) 0.0623(12) Uani 1 1 d . . . . .
H23 H 0.382853 0.332489 -0.089486 0.075 Uiso 1 1 calc R U . . .
C24 C 0.41179(19) 0.2634(2) -0.1568(6) 0.0501(9) Uani 1 1 d . . . . .
H24 H 0.382422 0.244102 -0.273596 0.060 Uiso 1 1 calc R U . . .
C25 C 0.4554(2) 0.2403(2) -0.0988(7) 0.0597(11) Uani 1 1 d . . . . .
H25 H 0.458673 0.206814 -0.181034 0.072 Uiso 1 1 calc R U . . .
C26 C 0.49482(19) 0.2653(2) 0.0797(6) 0.0485(9) Uani 1 1 d . . . . .
H26 H 0.523847 0.247681 0.120231 0.058 Uiso 1 1 calc R U . . .

loop_
_atom_site_aniso_label
_atom_site_aniso_U_11
_atom_site_aniso_U_22
_atom_site_aniso_U_33
_atom_site_aniso_U_23
_atom_site_aniso_U_13
_atom_site_aniso_U_12
La1 0.03316(9) 0.03316(9) 0.01991(10) 0.000 0.000 0.01658(4)
O1 0.0402(11) 0.0366(11) 0.0320(10) -0.0087(8) -0.0045(8) 0.0203(9)
O2 0.0449(12) 0.0467(12) 0.0349(11) -0.0166(9) -0.0133(9) 0.0300(10)
O3 0.0486(13) 0.0486(13) 0.0172(16) 0.000 0.000 0.0243(7)
C1 0.0310(13) 0.0257(12) 0.0289(13) -0.0030(10) 0.0030(10) 0.0118(10)
C2 0.0403(15) 0.0361(15) 0.0360(14) -0.0098(12) -0.0058(12) 0.0219(13)
C3 0.0250(12) 0.0275(12) 0.0265(12) -0.0027(10) -0.0003(9) 0.0103(10)
C11 0.0301(13) 0.0246(12) 0.0324(13) -0.0036(10) 0.0066(10) 0.0087(10)
C12 0.0317(14) 0.0364(15) 0.0382(15) -0.0100(12) 0.0005(11) 0.0136(12)
C13 0.0355(16) 0.0488(19) 0.0516(19) -0.0272(16) -0.0011(14) 0.0140(15)
C14 0.0359(16) 0.0369(17) 0.078(3) -0.0240(17) 0.0090(16) 0.0129(14)
C15 0.0472(18) 0.0327(15) 0.065(2) -0.0012(15) 0.0115(16) 0.0206(14)
C16 0.0460(17) 0.0336(15) 0.0413(16) -0.0020(12) 0.0037(13) 0.0194(13)
C21 0.0244(12) 0.0253(12) 0.0325(13) -0.0051(10) -0.0020(10) 0.0089(10)
C22 0.067(2) 0.058(2) 0.066(2) -0.0337(19) -0.034(2) 0.046(2)
C23 0.068(3) 0.066(2) 0.072(3) -0.028(2) -0.040(2) 0.048(2)
C24 0.0433(18) 0.054(2) 0.0492(19) -0.0196(16) -0.0220(15) 0.0214(16)
C25 0.051(2) 0.072(3) 0.065(2) -0.043(2) -0.0277(19) 0.037(2)
C26 0.0441(18) 0.054(2) 0.058(2) -0.0289(17) -0.0220(16) 0.0321(16)

loop_
_atom_type_symbol
_atom_type_description
_atom_type_scat_dispersion_real
_atom_type_scat_dispersion_imag
_atom_type_scat_source
C C 0.0033 0.0016 'International Tables Vol C Tables 4.2.6.8 and 6.1.1.4'
H H 0.0000 0.0000 'International Tables Vol C Tables 4.2.6.8 and 6.1.1.4'
O O 0.0106 0.0060 'International Tables Vol C Tables 4.2.6.8 and 6.1.1.4'
La La -0.2871 2.4523 'International Tables Vol C Tables 4.2.6.8 and 6.1.1.4'

loop_
_geom_angle_atom_site_label_1
_geom_angle_atom_site_label_2
_geom_angle_atom_site_label_3
_geom_angle
_geom_angle_site_symmetry_1
_geom_angle_site_symmetry_3
O1 La1 O1 115.02(4) . 3_665
O1 La1 O1 115.02(4) . 2_655
O1 La1 O1 115.02(4) 3_665 2_655
O1 La1 O2 149.07(8) . 2_655
O1 La1 O2 86.81(8) 3_665 2_655
O1 La1 O2 69.53(7) 2_655 2_655
O1 La1 O2 69.53(7) . .
O1 La1 O2 149.07(8) 3_665 .
O1 La1 O2 86.81(8) 2_655 .
O2 La1 O2 80.55(8) 2_655 .
O1 La1 O2 86.81(8) . 3_665
O1 La1 O2 69.53(7) 3_665 3_665
O1 La1 O2 149.07(8) 2_655 3_665
O2 La1 O2 80.56(8) 2_655 3_665
O2 La1 O2 80.55(8) . 3_665
O1 La1 O3 76.90(5) . .
O1 La1 O3 76.90(5) 3_665 .
O1 La1 O3 76.90(5) 2_655 .
O2 La1 O3 131.71(6) 2_655 .
O2 La1 O3 131.71(6) . .
O2 La1 O3 131.71(6) 3_665 .
C1 O1 La1 138.49(18) . .
C3 O2 La1 137.77(18) . .
La1 O3 H3A 128.8 . .
La1 O3 H3B 125.5 . .
H3A O3 H3B 105.4 . .
La1 O3 H3A 128.770(2) . 2_655
H3A O3 H3A 84.9 . 2_655
La1 O3 H3A 128.770(3) . 3_665
H3A O3 H3A 84.9 . 3_665
H3B O3 H3A 52.8 . 3_665
H3A O3 H3A 84.9 2_655 3_665
La1 O3 H3B 125.511(3) . 2_655
H3A O3 H3B 52.8 . 2_655
H3B O3 H3B 89.7 . 2_655
H3A O3 H3B 105.4 2_655 2_655
La1 O3 H3B 125.513(2) . 3_665
H3B O3 H3B 89.7 . 3_665
H3A O3 H3B 52.8 2_655 3_665
H3A O3 H3B 105.4 3_665 3_665
H3B O3 H3B 89.6 2_655 3_665
O1 C1 C2 124.5(3) . .
O1 C1 C11 116.6(2) . .
C2 C1 C11 118.9(3) . .
C3 C2 C1 124.8(3) . .
C3 C2 H2 117.6 . .
C1 C2 H2 117.6 . .
O2 C3 C2 124.6(3) . .
O2 C3 C21 116.2(2) . .
C2 C3 C21 119.1(3) . .
C12 C11 C16 118.4(3) . .
C12 C11 C1 118.7(3) . .
C16 C11 C1 122.9(3) . .
C13 C12 C11 120.5(3) . .
C13 C12 H12 119.7 . .
C11 C12 H12 119.7 . .
C14 C13 C12 120.1(3) . .
C14 C13 H13 120.0 . .
C12 C13 H13 120.0 . .
C15 C14 C13 120.2(3) . .
C15 C14 H14 119.9 . .
C13 C14 H14 119.9 . .
C14 C15 C16 120.0(4) . .
C14 C15 H15 120.0 . .
C16 C15 H15 120.0 . .
C15 C16 C11 120.7(3) . .
C15 C16 H16 119.7 . .
C11 C16 H16 119.7 . .
C26 C21 C22 117.2(3) . .
C26 C21 C3 119.1(3) . .
C22 C21 C3 123.6(3) . .
C21 C22 C23 121.1(3) . .
C21 C22 H22 119.5 . .
C23 C22 H22 119.5 . .
C24 C23 C22 120.9(4) . .
C24 C23 H23 119.5 . .
C22 C23 H23 119.5 . .
C23 C24 C25 119.0(3) . .
C23 C24 H24 120.5 . .
C25 C24 H24 120.5 . .
C24 C25 C26 120.3(3) . .
C24 C25 H25 119.8 . .
C26 C25 H25 119.8 . .
C21 C26 C25 121.3(3) . .
C21 C26 H26 119.3 . .
C25 C26 H26 119.3 . .

loop_
_geom_bond_atom_site_label_1
_geom_bond_atom_site_label_2
_geom_bond_distance
_geom_bond_site_symmetry_2
La1 O1 2.431(2) .
La1 O1 2.431(2) 3_665
La1 O1 2.431(2) 2_655
La1 O2 2.449(2) 2_655
La1 O2 2.449(2) .
La1 O2 2.449(2) 3_665
La1 O3 2.525(3) .
O1 C1 1.261(4) .
O2 C3 1.271(4) .
O3 H3A 0.8429 .
O3 H3B 0.8404 .
O3 H3A 0.8429 2_655
O3 H3A 0.8429 3_665
O3 H3B 0.8405 2_655
O3 H3B 0.8405 3_665
C1 C2 1.401(4) .
C1 C11 1.500(4) .
C2 C3 1.391(4) .
C2 H2 0.9500 .
C3 C21 1.500(4) .
C11 C12 1.389(4) .
C11 C16 1.395(5) .
C12 C13 1.388(5) .
C12 H12 0.9500 .
C13 C14 1.380(6) .
C13 H13 0.9500 .
C14 C15 1.368(6) .
C14 H14 0.9500 .
C15 C16 1.391(5) .
C15 H15 0.9500 .
C16 H16 0.9500 .
C21 C26 1.377(4) .
C21 C22 1.379(5) .
C22 C23 1.387(5) .
C22 H22 0.9500 .
C23 C24 1.353(6) .
C23 H23 0.9500 .
C24 C25 1.366(6) .
C24 H24 0.9500 .
C25 C26 1.387(5) .
C25 H25 0.9500 .
C26 H26 0.9500 .

loop_
_geom_hbond_atom_site_label_D
_geom_hbond_atom_site_label_H
_geom_hbond_atom_site_label_A
_geom_hbond_distance_DH
_geom_hbond_distance_HA
_geom_hbond_distance_DA
_geom_hbond_angle_DHA
_geom_hbond_site_symmetry_A
O3 H3A O2 0.84 2.15 2.936(2) 155.6 1_556
O3 H3B O2 0.84 2.24 2.936(2) 139.9 2_656
C14 H14 <i>C<i>~g~(1) 0.95 2.66 3.581(4) 162 6_565

loop_
_geom_torsion_atom_site_label_1
_geom_torsion_atom_site_label_2
_geom_torsion_atom_site_label_3
_geom_torsion_atom_site_label_4
_geom_torsion
_geom_torsion_site_symmetry_1
_geom_torsion_site_symmetry_2
_geom_torsion_site_symmetry_3
_geom_torsion_site_symmetry_4
La1 O1 C1 C2 7.9(5) . . . .
La1 O1 C1 C11 -171.61(19) . . . .
O1 C1 C2 C3 -3.4(5) . . . .
C11 C1 C2 C3 176.2(3) . . . .
La1 O2 C3 C2 1.4(5) . . . .
La1 O2 C3 C21 179.7(2) . . . .
C1 C2 C3 O2 -1.0(5) . . . .
C1 C2 C3 C21 -179.2(3) . . . .
O1 C1 C11 C12 -15.5(4) . . . .
C2 C1 C11 C12 164.9(3) . . . .
O1 C1 C11 C16 162.1(3) . . . .
C2 C1 C11 C16 -17.4(4) . . . .
C16 C11 C12 C13 -2.0(5) . . . .
C1 C11 C12 C13 175.8(3) . . . .
C11 C12 C13 C14 -0.2(5) . . . .
C12 C13 C14 C15 2.5(5) . . . .
C13 C14 C15 C16 -2.5(6) . . . .
C14 C15 C16 C11 0.2(5) . . . .
C12 C11 C16 C15 2.1(5) . . . .
C1 C11 C16 C15 -175.6(3) . . . .
O2 C3 C21 C26 0.9(4) . . . .
C2 C3 C21 C26 179.3(3) . . . .
O2 C3 C21 C22 -174.5(4) . . . .
C2 C3 C21 C22 3.9(5) . . . .
C26 C21 C22 C23 2.2(7) . . . .
C3 C21 C22 C23 177.7(4) . . . .
C21 C22 C23 C24 0.2(8) . . . .
C22 C23 C24 C25 -3.5(8) . . . .
C23 C24 C25 C26 4.3(8) . . . .
C22 C21 C26 C25 -1.4(6) . . . .
C3 C21 C26 C25 -177.1(4) . . . .
C24 C25 C26 C21 -1.9(7) . . . .
